data_4110851
loop_
_publ_author_name
'Sheo B. Singh'
'Hiranthi Jayasuriya'
'John G. Ondeyka'
'Kithsiri B. Herath'
'Chaowei Zhang'
'Deborah L. Zink'
'Nancy N. Tsou'
'Richard G. Ball'
'Angela Basilio'
'Olga Genilloud'
'Maria Teresa Diez'
'Francisca Vicente'
'Fernando Pelaez'
'Katherine Young'
'Jun Wang'

_publ_section_title
;
 Isolation, Structure, and Absolute Stereochemistry of Platensimycin, A
 Broad Spectrum Antibiotic Discovered Using an Antisense Differential
 Sensitivity Strategy
;
_journal_name_full 'Journal of the American Chemical Society'
_journal_page_first 11916
_journal_page_last 11920
_journal_paper_doi 10.1021/ja062232p
_journal_volume 128
_journal_year 2006
_chemical_absolute_configuration ad
_chemical_formula_moiety 'C24 H26 Br N O7'
_chemical_formula_sum 'C24 H26 Br N O7'
_chemical_formula_weight 520.36
_chemical_name_common sins0103a
_space_group_IT_number 19
_symmetry_cell_setting orthorhombic
_symmetry_Int_Tables_number 19
_symmetry_space_group_name_Hall 'P 2ac 2ab'
_symmetry_space_group_name_H-M 'P 21 21 21'
_audit_creation_date 2006-01-03
_audit_creation_method cif4csd
_cell_angle_alpha 90.00
_cell_angle_beta 90.00
_cell_angle_gamma 90.00
_cell_formula_units_Z 4
_cell_length_a 10.176(4)
_cell_length_b 11.376(5)
_cell_length_c 19.084(8)
_cell_volume 2209.2(16)
_diffrn_ambient_temperature 100
_diffrn_measured_fraction_theta_full 0.998
_diffrn_measured_fraction_theta_max 0.998
_diffrn_measurement_device '\k-geometry diffractometer'
_diffrn_radiation_type 'Mo K\a'
_diffrn_reflns_av_R_equivalents 0.1155
_diffrn_reflns_av_sigmaI/netI 0.1100
_diffrn_reflns_limit_h_max 12
_diffrn_reflns_limit_h_min -12
_diffrn_reflns_limit_k_max 14
_diffrn_reflns_limit_k_min -14
_diffrn_reflns_limit_l_max 23
_diffrn_reflns_limit_l_min -23
_diffrn_reflns_number 24342
_diffrn_reflns_theta_full 26.50
_diffrn_reflns_theta_max 26.50
_diffrn_reflns_theta_min 2.08
_exptl_absorpt_coefficient_mu 1.908
_exptl_absorpt_correction_T_max 0.894
_exptl_absorpt_correction_T_min 0.701
_exptl_absorpt_correction_type none
_exptl_crystal_colour colorless
_exptl_crystal_density_diffrn 1.564
_exptl_crystal_F_000 1072
_exptl_crystal_size_max 0.200
_exptl_crystal_size_mid 0.120
_exptl_crystal_size_min 0.060
_refine_ls_abs_structure_details 'Flack H D (1983), Acta Cryst. A39, 876-881'
_refine_ls_abs_structure_Flack -0.011(8)
_refine_ls_goodness_of_fit_ref 0.890
_refine_ls_number_parameters 295
_refine_ls_number_reflns 4561
_refine_ls_R_factor_gt 0.0383
_refine_ls_wR_factor_ref 0.0623
_reflns_number_gt 3167
_reflns_number_total 4561
_cod_data_source_file ja062232psi20060408_034504.cif
_cod_data_source_block MCY060
_cod_original_cell_volume 2209.2(15)
_cod_database_code 4110851

loop_
_symmetry_equiv_pos_site_id
_symmetry_equiv_pos_as_xyz
1 x,y,z
2 1/2-x,-y,1/2+z
3 1/2+x,1/2-y,-z
4 -x,1/2+y,1/2-z

loop_
_atom_site_label
_atom_site_chemical_conn_number
_atom_site_type_symbol
_atom_site_occupancy
_atom_site_fract_x
_atom_site_fract_y
_atom_site_fract_z
_atom_site_U_iso_or_equiv
_atom_site_adp_type
_atom_site_calc_flag
_atom_site_refinement_flags
_atom_site_symmetry_multiplicity
Br29 1 Br 1 -0.36849(4) 1.30827(3) -0.03899(2) 0.02278(11) Uani d . 1
O16 2 O 1 0.3725(3) 0.66459(19) -0.16560(12) 0.0189(6) Uani d . 1
O19 3 O 1 -0.1578(2) 0.5023(2) -0.09707(14) 0.0237(7) Uani d . 1
O20 4 O 1 -0.0329(2) 0.9558(2) -0.08957(13) 0.0153(6) Uani d . 1
O30 5 O 1 -0.1757(2) 1.11577(18) -0.03061(13) 0.0181(6) Uani d . 1
H30 6 H 1 -0.1159 1.0693 -0.0430 0.022 Uiso calc R 1
O31 7 O 1 -0.4537(2) 0.7877(2) -0.07884(12) 0.0168(6) Uani d . 1
H31 8 H 1 -0.5251 0.7719 -0.0987 0.020 Uiso calc R 1
O32 9 O 1 -0.7170(2) 0.8358(2) -0.06095(12) 0.0207(7) Uani d . 1
O33 10 O 1 -0.7742(2) 1.0171(2) -0.09447(13) 0.0222(7) Uani d . 1
H33 11 H 1 -0.8504 0.9887 -0.0945 0.027 Uiso calc R 1
N28 12 N 1 -0.2165(3) 0.8594(2) -0.05324(15) 0.0117(7) Uani d . 1
H28 13 H 1 -0.2422 0.7917 -0.0356 0.014 Uiso calc R 1
C1 14 C 1 -0.0904(4) 0.8628(3) -0.07346(19) 0.0155(10) Uani d . 1
C2 15 C 1 -0.0251(3) 0.7452(3) -0.08351(18) 0.0132(9) Uani d . 1
H2A 16 H 1 -0.0602 0.6880 -0.0491 0.016 Uiso calc R 1
H2B 17 H 1 0.0707 0.7526 -0.0759 0.016 Uiso calc R 1
C3 18 C 1 -0.0519(3) 0.7018(3) -0.15792(17) 0.0146(9) Uani d . 1
H3A 19 H 1 -0.0156 0.7600 -0.1913 0.017 Uiso calc R 1
H3B 20 H 1 -0.1482 0.6992 -0.1651 0.017 Uiso calc R 1
C4 21 C 1 0.0052(3) 0.5799(3) -0.17631(19) 0.0124(9) Uani d . 1
C5 22 C 1 -0.0552(4) 0.4843(3) -0.1289(2) 0.0169(10) Uani d . 1
C6 23 C 1 0.0147(4) 0.3710(3) -0.1257(2) 0.0183(10) Uani d . 1
H6 24 H 1 -0.0294 0.3054 -0.1058 0.022 Uiso calc R 1
C7 25 C 1 0.1371(4) 0.3560(3) -0.14939(18) 0.0213(9) Uani d . 1
H7 26 H 1 0.1736 0.2792 -0.1475 0.026 Uiso calc R 1
C8 27 C 1 0.2202(3) 0.4527(3) -0.17864(19) 0.0154(9) Uani d . 1
C9 28 C 1 0.1571(3) 0.5752(3) -0.16426(19) 0.0130(9) Uani d . 1
H9 29 H 1 0.1676 0.5866 -0.1126 0.016 Uiso calc R 1
C10 30 C 1 0.2426(3) 0.6737(3) -0.19713(18) 0.0163(9) Uani d . 1
H10 31 H 1 0.2031 0.7532 -0.1894 0.020 Uiso calc R 1
C11 32 C 1 0.2772(4) 0.6540(3) -0.27428(19) 0.0213(10) Uani d . 1
H11A 33 H 1 0.3307 0.7191 -0.2936 0.026 Uiso calc R 1
H11B 34 H 1 0.1979 0.6426 -0.3036 0.026 Uiso calc R 1
C12 35 C 1 0.3572(4) 0.5399(3) -0.26664(19) 0.0204(9) Uani d . 1
H12 36 H 1 0.4215 0.5273 -0.3056 0.025 Uiso calc R 1
C13 37 C 1 0.2593(3) 0.4371(3) -0.25762(19) 0.0201(10) Uani d . 1
H13A 38 H 1 0.3019 0.3601 -0.2661 0.024 Uiso calc R 1
H13B 39 H 1 0.1824 0.4455 -0.2890 0.024 Uiso calc R 1
C14 40 C 1 0.3619(4) 0.4560(3) -0.14788(19) 0.0214(9) Uani d . 1
H14A 41 H 1 0.3617 0.4774 -0.0976 0.026 Uiso calc R 1
H14B 42 H 1 0.4077 0.3799 -0.1541 0.026 Uiso calc R 1
C15 43 C 1 0.4238(3) 0.5535(3) -0.1933(2) 0.0195(10) Uani d . 1
C17 44 C 1 0.5737(3) 0.5594(3) -0.1927(2) 0.0310(12) Uani d . 1
H17A 45 H 1 0.6032 0.6237 -0.2230 0.047 Uiso calc R 1
H17B 46 H 1 0.6098 0.4849 -0.2099 0.047 Uiso calc R 1
H17C 47 H 1 0.6044 0.5733 -0.1447 0.047 Uiso calc R 1
C18 48 C 1 -0.0431(3) 0.5495(3) -0.25148(19) 0.0194(10) Uani d . 1
H18A 49 H 1 -0.0140 0.4700 -0.2639 0.029 Uiso calc R 1
H18B 50 H 1 -0.0064 0.6061 -0.2849 0.029 Uiso calc R 1
H18C 51 H 1 -0.1393 0.5531 -0.2530 0.029 Uiso calc R 1
C21 52 C 1 -0.6912(3) 0.9376(3) -0.07462(19) 0.0104(9) Uiso d . 1
C22 53 C 1 -0.5522(3) 0.9833(3) -0.06869(18) 0.0122(9) Uani d . 1
C23 54 C 1 -0.4454(4) 0.9062(3) -0.06817(18) 0.0121(9) Uani d . 1
C24 55 C 1 -0.3168(3) 0.9487(3) -0.05582(18) 0.0117(9) Uani d . 1
C25 56 C 1 -0.2942(3) 1.0679(3) -0.0454(2) 0.0136(8) Uani d . 1
C26 57 C 1 -0.4029(3) 1.1469(3) -0.0488(2) 0.0158(9) Uani d . 1
C27 58 C 1 -0.5283(4) 1.1039(3) -0.05939(19) 0.0169(10) Uani d . 1
H27 59 H 1 -0.6001 1.1572 -0.0604 0.020 Uiso calc R 1

loop_
_atom_site_aniso_label
_atom_site_aniso_U_11
_atom_site_aniso_U_22
_atom_site_aniso_U_33
_atom_site_aniso_U_23
_atom_site_aniso_U_13
_atom_site_aniso_U_12
Br29 0.01544(18) 0.01516(17) 0.0377(2) -0.0018(2) -0.0025(2) -0.00108(19)
O16 0.0091(13) 0.0235(15) 0.0241(15) -0.0106(12) -0.0022(14) 0.0017(14)
O19 0.0193(18) 0.0277(16) 0.0241(18) 0.0024(13) 0.0034(14) -0.0047(13)
O20 0.0105(14) 0.0132(15) 0.0221(17) 0.0022(13) 0.0021(12) -0.0035(12)
O30 0.0095(14) 0.0167(13) 0.0281(18) -0.0055(14) 0.0005(13) -0.0015(10)
O31 0.0112(13) 0.0156(15) 0.0235(16) -0.0027(12) -0.0045(11) -0.0035(11)
O32 0.0190(14) 0.0163(15) 0.0269(18) 0.0013(12) -0.0019(12) -0.0018(12)
O33 0.0096(14) 0.0262(16) 0.0310(18) 0.0023(14) -0.0037(13) -0.0057(12)
N28 0.0102(16) 0.0113(15) 0.014(2) 0.0019(15) 0.0012(15) -0.0008(13)
C1 0.013(2) 0.024(2) 0.009(2) 0.0008(19) 0.0000(17) 0.0011(18)
C2 0.011(2) 0.014(2) 0.014(2) 0.0042(17) 0.0021(17) 0.0002(16)
C3 0.0099(19) 0.019(2) 0.015(2) 0.001(2) -0.0012(16) 0.0014(18)
C4 0.009(2) 0.015(2) 0.013(2) -0.0027(18) 0.0000(18) -0.0009(16)
C5 0.015(2) 0.021(2) 0.014(2) -0.003(2) -0.0039(19) -0.0061(19)
C6 0.020(2) 0.016(2) 0.019(3) 0.0021(19) -0.001(2) -0.0048(18)
C7 0.031(2) 0.0140(19) 0.019(2) -0.0024(17) -0.010(2) 0.001(2)
C8 0.010(2) 0.016(2) 0.020(3) -0.0003(19) -0.0014(18) 0.0009(17)
C9 0.013(2) 0.016(2) 0.010(2) -0.0046(17) -0.0036(18) 0.0001(17)
C10 0.013(2) 0.016(2) 0.020(2) 0.000(2) 0.0003(18) 0.0037(17)
C11 0.018(2) 0.030(3) 0.015(2) 0.0004(19) 0.0013(19) -0.0027(19)
C12 0.017(2) 0.029(2) 0.016(2) -0.0077(18) 0.000(2) -0.001(2)
C13 0.018(2) 0.023(2) 0.019(3) -0.010(2) -0.0036(19) 0.0079(19)
C14 0.020(2) 0.022(2) 0.023(2) -0.0031(18) -0.002(2) 0.008(2)
C15 0.012(2) 0.026(2) 0.021(3) -0.003(2) 0.0021(18) 0.0040(18)
C17 0.013(2) 0.042(3) 0.038(3) -0.017(2) 0.001(2) 0.004(2)
C18 0.017(2) 0.020(2) 0.021(3) 0.000(2) -0.002(2) 0.001(2)
C22 0.011(2) 0.017(2) 0.009(2) 0.0015(17) 0.0018(17) 0.0001(17)
C23 0.016(2) 0.015(2) 0.006(2) -0.0021(17) 0.0028(17) -0.0046(17)
C24 0.0072(18) 0.018(2) 0.010(2) -0.0006(18) 0.0030(16) 0.0035(15)
C25 0.0129(19) 0.0166(19) 0.011(2) -0.003(2) -0.0007(19) -0.0049(16)
C26 0.017(2) 0.0074(17) 0.023(3) 0.0032(18) 0.0004(19) -0.0017(15)
C27 0.015(2) 0.019(2) 0.017(3) 0.0056(18) 0.0002(18) 0.0031(17)

loop_
_geom_angle_atom_site_label_1
_geom_angle_atom_site_label_2
_geom_angle_atom_site_label_3
_geom_angle
_geom_angle_publ_flag
C10 O16 C15 103.6(2) yes
C25 O30 H30 109.00 no
C23 O31 H31 109.00 no
C21 O33 H33 110.00 no
C1 N28 C24 130.4(3) yes
C24 N28 H28 115.00 no
C1 N28 H28 115.00 no
N28 C1 C2 115.7(3) yes
O20 C1 N28 123.0(3) yes
O20 C1 C2 121.0(3) yes
C1 C2 C3 109.1(3) no
C2 C3 C4 115.7(3) no
C3 C4 C5 110.5(3) no
C3 C4 C18 106.9(3) no
C5 C4 C9 106.5(3) no
C3 C4 C9 111.7(3) no
C9 C4 C18 116.1(3) no
C5 C4 C18 105.0(3) no
O19 C5 C6 122.5(3) yes
O19 C5 C4 120.8(3) yes
C4 C5 C6 116.7(3) no
C5 C6 C7 123.2(3) no
C6 C7 C8 124.0(3) no
C7 C8 C14 113.6(3) no
C9 C8 C13 112.0(3) no
C9 C8 C14 107.1(3) no
C7 C8 C9 111.0(3) no
C7 C8 C13 114.8(3) no
C13 C8 C14 97.5(2) no
C4 C9 C8 114.3(3) no
C4 C9 C10 118.1(3) no
C8 C9 C10 110.1(3) no
O16 C10 C11 100.3(3) yes
C9 C10 C11 114.4(3) no
O16 C10 C9 106.9(3) yes
C10 C11 C12 98.9(3) no
C13 C12 C15 104.8(3) no
C11 C12 C13 107.9(3) no
C11 C12 C15 103.3(3) no
C8 C13 C12 100.7(3) no
C8 C14 C15 100.6(3) no
O16 C15 C14 105.8(3) yes
O16 C15 C17 108.4(3) yes
O16 C15 C12 104.7(3) yes
C12 C15 C17 116.4(3) no
C14 C15 C17 115.8(3) no
C12 C15 C14 104.8(3) no
O33 C21 C22 113.1(3) yes
O32 C21 O33 126.0(3) yes
O32 C21 C22 120.9(3) yes
C21 C22 C23 120.9(3) no
C21 C22 C27 120.5(3) no
C23 C22 C27 118.5(3) no
O31 C23 C22 124.8(3) yes
C22 C23 C24 120.4(3) no
O31 C23 C24 114.8(3) yes
N28 C24 C25 124.5(3) yes
C23 C24 C25 120.7(3) no
N28 C24 C23 114.8(3) yes
O30 C25 C26 116.6(3) yes
C24 C25 C26 118.7(3) no
O30 C25 C24 124.8(3) yes
C25 C26 C27 120.0(3) no
Br29 C26 C25 117.8(2) yes
Br29 C26 C27 122.2(3) yes
C22 C27 C26 121.6(3) no
C1 C2 H2A 110.00 no
C1 C2 H2B 110.00 no
C3 C2 H2A 110.00 no
C3 C2 H2B 110.00 no
H2A C2 H2B 108.00 no
C2 C3 H3A 108.00 no
C2 C3 H3B 108.00 no
C4 C3 H3A 108.00 no
C4 C3 H3B 108.00 no
H3A C3 H3B 107.00 no
C5 C6 H6 118.00 no
C7 C6 H6 118.00 no
C6 C7 H7 118.00 no
C8 C7 H7 118.00 no
C4 C9 H9 104.00 no
C8 C9 H9 104.00 no
C10 C9 H9 104.00 no
O16 C10 H10 112.00 no
C9 C10 H10 112.00 no
C11 C10 H10 112.00 no
C10 C11 H11A 112.00 no
C10 C11 H11B 112.00 no
C12 C11 H11A 112.00 no
C12 C11 H11B 112.00 no
H11A C11 H11B 110.00 no
C11 C12 H12 113.00 no
C13 C12 H12 113.00 no
C15 C12 H12 113.00 no
C8 C13 H13A 112.00 no
C8 C13 H13B 112.00 no
C12 C13 H13A 112.00 no
C12 C13 H13B 112.00 no
H13A C13 H13B 109.00 no
C8 C14 H14A 112.00 no
C8 C14 H14B 112.00 no
C15 C14 H14A 112.00 no
C15 C14 H14B 112.00 no
H14A C14 H14B 109.00 no
C15 C17 H17A 110.00 no
C15 C17 H17B 110.00 no
C15 C17 H17C 109.00 no
H17A C17 H17B 109.00 no
H17A C17 H17C 109.00 no
H17B C17 H17C 109.00 no
C4 C18 H18A 109.00 no
C4 C18 H18B 109.00 no
C4 C18 H18C 109.00 no
H18A C18 H18B 109.00 no
H18A C18 H18C 109.00 no
H18B C18 H18C 109.00 no
C22 C27 H27 119.00 no
C26 C27 H27 119.00 no

loop_
_geom_bond_atom_site_label_1
_geom_bond_atom_site_label_2
_geom_bond_distance
_geom_bond_publ_flag
Br29 C26 1.878(4) yes
O16 C10 1.456(4) yes
O16 C15 1.466(4) yes
O19 C5 1.225(5) yes
O20 C1 1.248(4) yes
O30 C25 1.353(4) yes
O31 C23 1.366(4) yes
O32 C21 1.216(4) yes
O33 C21 1.294(4) yes
O30 H30 0.8400 no
O31 H31 0.8400 no
O33 H33 0.8400 no
N28 C1 1.341(5) yes
N28 C24 1.441(4) yes
N28 H28 0.8800 no
C1 C2 1.506(5) no
C2 C3 1.528(5) no
C3 C4 1.544(5) no
C4 C5 1.542(5) no
C4 C9 1.564(4) no
C4 C18 1.555(5) no
C5 C6 1.473(5) no
C6 C7 1.336(6) no
C7 C8 1.496(5) no
C8 C9 1.559(5) no
C8 C13 1.569(5) no
C8 C14 1.557(5) no
C9 C10 1.551(5) no
C10 C11 1.530(5) no
C11 C12 1.539(5) no
C12 C15 1.563(5) no
C12 C13 1.546(5) no
C14 C15 1.542(5) no
C15 C17 1.527(4) no
C21 C22 1.511(4) no
C22 C23 1.397(5) no
C22 C27 1.405(5) no
C23 C24 1.415(5) no
C24 C25 1.390(5) no
C25 C26 1.427(5) no
C26 C27 1.382(5) no
C2 H2A 0.9900 no
C2 H2B 0.9900 no
C3 H3A 0.9900 no
C3 H3B 0.9900 no
C6 H6 0.9500 no
C7 H7 0.9500 no
C9 H9 1.0000 no
C10 H10 1.0000 no
C11 H11A 0.9900 no
C11 H11B 0.9900 no
C12 H12 1.0000 no
C13 H13A 0.9900 no
C13 H13B 0.9900 no
C14 H14A 0.9900 no
C14 H14B 0.9900 no
C17 H17A 0.9800 no
C17 H17B 0.9800 no
C17 H17C 0.9800 no
C18 H18A 0.9800 no
C18 H18B 0.9800 no
C18 H18C 0.9800 no
C27 H27 0.9500 no
